data_4034410
loop_
_publ_author_name
'Li, Shasha'
'Zhang, Jinxia'
'Li, Hongjie'
'Feng, Lifei'
'Jiao, Peng'

_publ_section_title
;
 Preparation and Application of Amino Phosphine Ligands Bearing
 Spiro[indane-1,2'-pyrrolidine] Backbone.
;
_journal_issue 15
_journal_name_full 'The Journal of organic chemistry'
_journal_page_first 9460
_journal_page_last 9473
_journal_paper_doi 10.1021/acs.joc.9b00875
_journal_volume 84
_journal_year 2019
_chemical_formula_moiety 'C13 H15 Br O4'
_chemical_formula_sum 'C13 H15 Br O4'
_chemical_formula_weight 315.16
_space_group_crystal_system monoclinic
_space_group_IT_number 14
_space_group_name_Hall '-P 2yn'
_space_group_name_H-M_alt 'P 1 21/n 1'
_atom_sites_solution_hydrogens geom
_audit_creation_date 2017-03-30
_audit_creation_method
;
Olex2 1.2
(compiled 2015.09.30 svn.r3233 for OlexSys, GUI svn.r5103)
;
_cell_angle_alpha 90
_cell_angle_beta 99.621(11)
_cell_angle_gamma 90
_cell_formula_units_Z 4
_cell_length_a 9.7187(9)
_cell_length_b 5.5986(5)
_cell_length_c 23.953(3)
_cell_measurement_reflns_used 1692
_cell_measurement_temperature 199.96(10)
_cell_measurement_theta_max 25.5700
_cell_measurement_theta_min 4.0230
_cell_volume 1285.0(2)
_computing_cell_refinement 'CrysAlisPro 1.171.38.46 (Rigaku OD, 2015)'
_computing_data_collection 'CrysAlisPro 1.171.38.46 (Rigaku OD, 2015)'
_computing_data_reduction 'CrysAlisPro 1.171.38.46 (Rigaku OD, 2015)'
_computing_molecular_graphics 'Olex2 (Dolomanov et al., 2009)'
_computing_publication_material 'Olex2 (Dolomanov et al., 2009)'
_computing_structure_refinement 'ShelXL (Sheldrick, 2015)'
_computing_structure_solution 'ShelXT (Sheldrick, 2015)'
_diffrn_ambient_environment N~2~
_diffrn_ambient_temperature 199.96(10)
_diffrn_detector 'CCD plate'
_diffrn_detector_area_resol_mean 5.3127
_diffrn_detector_type AtlasS2
_diffrn_measured_fraction_theta_full 0.998
_diffrn_measured_fraction_theta_max 0.844
_diffrn_measurement_details
;
List of Runs (angles in degrees, time in seconds):

  # Type    Start    End  Width  t~exp~   \w     \q     \k     \f   Frames
--------------------------------------------------------------------------
  1  \w    -10.00  54.00   2.00   10.00    --   12.61  37.00 -90.00   32
  2  \w      5.00  87.00   2.00   10.00    --   12.61  37.00-180.00   41
  3  \w     -9.00  21.00   2.00   10.00    --  -11.04 -77.00  30.00   15
  4  \w    -28.00  18.00   2.00   10.00    --   12.61  19.00-180.00   23
;
_diffrn_measurement_device 'four-circle diffractometer'
_diffrn_measurement_device_type 'SuperNova, Dual, Cu at zero, AtlasS2'
_diffrn_measurement_method '\w scans'
_diffrn_orient_matrix_type 'CrysAlisPro convention (1999,Acta A55,543-557)'
_diffrn_orient_matrix_UB_11 -0.0730714000
_diffrn_orient_matrix_UB_12 -0.0027966000
_diffrn_orient_matrix_UB_13 -0.0097278000
_diffrn_orient_matrix_UB_21 -0.0119370000
_diffrn_orient_matrix_UB_22 0.0320675000
_diffrn_orient_matrix_UB_23 0.0274324000
_diffrn_orient_matrix_UB_31 0.0015094000
_diffrn_orient_matrix_UB_32 0.1225046000
_diffrn_orient_matrix_UB_33 -0.0073935000
_diffrn_radiation_monochromator mirror
_diffrn_radiation_probe x-ray
_diffrn_radiation_type MoK\a
_diffrn_radiation_wavelength 0.71073
_diffrn_reflns_av_R_equivalents 0.0464
_diffrn_reflns_av_unetI/netI 0.0745
_diffrn_reflns_Laue_measured_fraction_full 0.998
_diffrn_reflns_Laue_measured_fraction_max 0.844
_diffrn_reflns_limit_h_max 11
_diffrn_reflns_limit_h_min -13
_diffrn_reflns_limit_k_max 5
_diffrn_reflns_limit_k_min -7
_diffrn_reflns_limit_l_max 22
_diffrn_reflns_limit_l_min -32
_diffrn_reflns_number 7012
_diffrn_reflns_point_group_measured_fraction_full 0.998
_diffrn_reflns_point_group_measured_fraction_max 0.844
_diffrn_reflns_theta_full 26.000
_diffrn_reflns_theta_max 29.732
_diffrn_reflns_theta_min 3.451
_diffrn_source 'micro-focus sealed X-ray tube'
_diffrn_source_type 'SuperNova (Mo) X-ray Source'
_exptl_absorpt_coefficient_mu 3.203
_exptl_absorpt_correction_T_max 1.00000
_exptl_absorpt_correction_T_min 0.66808
_exptl_absorpt_correction_type multi-scan
_exptl_absorpt_process_details
;
CrysAlisPro 1.171.38.46 (Rigaku Oxford Diffraction, 2015)
Empirical absorption correction using spherical harmonics,
 implemented in SCALE3 ABSPACK scaling algorithm.
;
_exptl_crystal_colour colourless
_exptl_crystal_colour_primary colourless
_exptl_crystal_density_diffrn 1.629
_exptl_crystal_description block
_exptl_crystal_F_000 640
_exptl_crystal_size_max 0.3
_exptl_crystal_size_mid 0.25
_exptl_crystal_size_min 0.1
_refine_diff_density_max 0.517
_refine_diff_density_min -0.619
_refine_diff_density_rms 0.107
_refine_ls_extinction_method none
_refine_ls_goodness_of_fit_ref 1.067
_refine_ls_hydrogen_treatment constr
_refine_ls_matrix_type full
_refine_ls_number_parameters 165
_refine_ls_number_reflns 3087
_refine_ls_number_restraints 0
_refine_ls_restrained_S_all 1.067
_refine_ls_R_factor_all 0.0769
_refine_ls_R_factor_gt 0.0472
_refine_ls_shift/su_max 0.001
_refine_ls_shift/su_mean 0.000
_refine_ls_structure_factor_coef Fsqd
_refine_ls_weighting_details 'w=1/[\s^2^(Fo^2^)+(0.0344P)^2^+0.3776P] where P=(Fo^2^+2Fc^2^)/3'
_refine_ls_weighting_scheme calc
_refine_ls_wR_factor_gt 0.0900
_refine_ls_wR_factor_ref 0.1019
_reflns_Friedel_coverage 0.000
_reflns_number_gt 2244
_reflns_number_total 3087
_reflns_threshold_expression 'I > 2\s(I)'
_cod_data_source_file 2b.cif
_cod_data_source_block 20170317a
_cod_database_code 4034410
_chemical_oxdiff_formula c1h1Br1O1
_shelx_space_group_comment
;
The symmetry employed for this shelxl refinement is uniquely defined
by the following loop, which should always be used as a source of
symmetry information in preference to the above space-group names.
They are only intended as comments.
;
_reflns_odcompleteness_completeness 99.69
_reflns_odcompleteness_iscentric 1
_reflns_odcompleteness_theta 26.32
_olex2_refinement_description
;
1. Fixed Uiso
 At 1.2 times of:
  All C(H) groups, All C(H,H) groups
 At 1.5 times of:
  All C(H,H,H) groups, All O(H) groups
2.a Secondary CH2 refined with riding coordinates:
 C8(H8A,H8B), C9(H9A,H9B), C11(H11A,H11B), C12(H12A,H12B)
2.b Aromatic/amide H refined with riding coordinates:
 C3(H3), C4(H4A), C7(H7)
2.c Idealised Me refined as rotating group:
 C1(H1A,H1B,H1C)
2.d Idealised tetrahedral OH refined as rotating group:
 O4(H4)
;
_shelx_shelxl_version_number 2014/7
_olex2_submission_special_instructions 'No special instructions were received'
_oxdiff_exptl_absorpt_empirical_details
;
Empirical correction (ABSPACK) includes:
- Absorption correction using spherical harmonics
- Frame scaling
;
_oxdiff_exptl_absorpt_empirical_full_max 1.367
_oxdiff_exptl_absorpt_empirical_full_min 0.771

loop_
_space_group_symop_operation_xyz
'x, y, z'
'-x+1/2, y+1/2, -z+1/2'
'-x, -y, -z'
'x-1/2, -y-1/2, z-1/2'

loop_
_atom_site_label
_atom_site_type_symbol
_atom_site_fract_x
_atom_site_fract_y
_atom_site_fract_z
_atom_site_U_iso_or_equiv
_atom_site_adp_type
_atom_site_occupancy
_atom_site_site_symmetry_order
_atom_site_calc_flag
_atom_site_refinement_flags_posn
Br1 Br 0.70216(4) -0.04363(6) 0.64424(2) 0.02822(14) Uani 1 1 d .
O1 O 0.3816(3) 0.1311(4) 0.83494(10) 0.0303(6) Uani 1 1 d .
O2 O 0.4187(3) 0.6636(4) 0.54904(10) 0.0305(6) Uani 1 1 d .
O3 O 0.0900(3) 0.7575(4) 0.52351(10) 0.0277(6) Uani 1 1 d .
O4 O 0.0632(3) 0.9015(4) 0.43578(10) 0.0298(6) Uani 1 1 d .
H4 H 0.0146 0.9991 0.4490 0.045 Uiso 1 1 calc GR
C1 C 0.2971(4) 0.3385(6) 0.83698(16) 0.0298(9) Uani 1 1 d .
H1A H 0.2209 0.3357 0.8058 0.045 Uiso 1 1 calc GR
H1B H 0.3524 0.4790 0.8346 0.045 Uiso 1 1 calc GR
H1C H 0.2612 0.3403 0.8720 0.045 Uiso 1 1 calc GR
C2 C 0.4472(4) 0.1048(6) 0.78910(15) 0.0215(8) Uani 1 1 d .
C3 C 0.5324(4) -0.0948(6) 0.79049(15) 0.0230(8) Uani 1 1 d .
H3 H 0.5414 -0.1994 0.8211 0.028 Uiso 1 1 calc R
C4 C 0.6037(4) -0.1374(6) 0.74620(14) 0.0207(8) Uani 1 1 d .
H4A H 0.6598 -0.2721 0.7466 0.025 Uiso 1 1 calc R
C5 C 0.5916(4) 0.0198(6) 0.70141(14) 0.0192(7) Uani 1 1 d .
C6 C 0.5081(4) 0.2223(6) 0.69871(14) 0.0192(8) Uani 1 1 d .
C7 C 0.4356(4) 0.2612(6) 0.74374(14) 0.0199(8) Uani 1 1 d .
H7 H 0.3785 0.3948 0.7432 0.024 Uiso 1 1 calc R
C8 C 0.4918(4) 0.3936(6) 0.64932(14) 0.0202(8) Uani 1 1 d .
H8A H 0.5811 0.4124 0.6368 0.024 Uiso 1 1 calc R
H8B H 0.4638 0.5487 0.6616 0.024 Uiso 1 1 calc R
C9 C 0.3843(4) 0.3074(6) 0.60005(14) 0.0232(8) Uani 1 1 d .
H9A H 0.4133 0.1526 0.5880 0.028 Uiso 1 1 calc R
H9B H 0.2960 0.2857 0.6132 0.028 Uiso 1 1 calc R
C10 C 0.3614(4) 0.4722(6) 0.54937(15) 0.0219(8) Uani 1 1 d .
C11 C 0.2625(4) 0.3795(6) 0.49918(14) 0.0229(8) Uani 1 1 d .
H11A H 0.1836 0.3062 0.5125 0.028 Uiso 1 1 calc R
H11B H 0.3095 0.2557 0.4811 0.028 Uiso 1 1 calc R
C12 C 0.2082(4) 0.5663(6) 0.45515(15) 0.0258(8) Uani 1 1 d .
H12A H 0.2869 0.6476 0.4436 0.031 Uiso 1 1 calc R
H12B H 0.1569 0.4868 0.4221 0.031 Uiso 1 1 calc R
C13 C 0.1154(4) 0.7475(6) 0.47549(15) 0.0214(8) Uani 1 1 d .

loop_
_atom_site_aniso_label
_atom_site_aniso_U_11
_atom_site_aniso_U_22
_atom_site_aniso_U_33
_atom_site_aniso_U_23
_atom_site_aniso_U_13
_atom_site_aniso_U_12
Br1 0.0295(2) 0.0283(2) 0.0281(2) -0.00331(17) 0.00851(16) -0.00170(17)
O1 0.0386(17) 0.0322(14) 0.0225(14) 0.0060(11) 0.0124(12) 0.0087(13)
O2 0.0361(17) 0.0248(14) 0.0285(15) 0.0097(12) -0.0010(12) -0.0100(12)
O3 0.0320(16) 0.0330(14) 0.0188(13) 0.0022(11) 0.0060(11) 0.0094(12)
O4 0.0366(17) 0.0349(15) 0.0186(13) 0.0051(12) 0.0065(12) 0.0159(12)
C1 0.034(2) 0.030(2) 0.026(2) -0.0017(17) 0.0088(18) 0.0035(18)
C2 0.022(2) 0.0234(18) 0.0186(18) -0.0043(15) 0.0013(15) -0.0012(15)
C3 0.026(2) 0.0233(18) 0.0172(17) 0.0079(15) -0.0025(16) -0.0010(15)
C4 0.0199(19) 0.0182(16) 0.0222(18) 0.0001(15) -0.0019(15) 0.0026(15)
C5 0.0195(18) 0.0190(17) 0.0184(17) -0.0055(14) 0.0012(14) -0.0043(15)
C6 0.0221(19) 0.0205(17) 0.0138(17) 0.0000(14) -0.0004(15) -0.0044(15)
C7 0.0215(19) 0.0171(16) 0.0191(18) 0.0015(15) -0.0026(15) 0.0022(15)
C8 0.024(2) 0.0163(16) 0.0204(18) 0.0014(14) 0.0034(16) -0.0024(14)
C9 0.027(2) 0.0219(18) 0.0202(18) 0.0039(15) 0.0009(16) -0.0026(16)
C10 0.0201(19) 0.0251(18) 0.0218(18) 0.0026(16) 0.0075(15) 0.0074(16)
C11 0.023(2) 0.0250(17) 0.0198(18) -0.0029(15) 0.0016(16) 0.0020(16)
C12 0.028(2) 0.031(2) 0.0183(18) -0.0032(16) 0.0036(16) 0.0068(17)
C13 0.0184(19) 0.0257(18) 0.0188(18) 0.0007(16) -0.0005(15) -0.0014(15)

loop_
_atom_type_symbol
_atom_type_description
_atom_type_scat_dispersion_real
_atom_type_scat_dispersion_imag
_atom_type_scat_source
C C 0.0033 0.0016 'International Tables Vol C Tables 4.2.6.8 and 6.1.1.4'
H H 0.0000 0.0000 'International Tables Vol C Tables 4.2.6.8 and 6.1.1.4'
Br Br -0.2901 2.4595 'International Tables Vol C Tables 4.2.6.8 and 6.1.1.4'
O O 0.0106 0.0060 'International Tables Vol C Tables 4.2.6.8 and 6.1.1.4'

loop_
_geom_angle_atom_site_label_1
_geom_angle_atom_site_label_2
_geom_angle_atom_site_label_3
_geom_angle
C2 O1 C1 117.6(3)
C13 O4 H4 109.5
O1 C1 H1A 109.5
O1 C1 H1B 109.5
O1 C1 H1C 109.5
H1A C1 H1B 109.5
H1A C1 H1C 109.5
H1B C1 H1C 109.5
O1 C2 C3 115.1(3)
O1 C2 C7 125.0(3)
C7 C2 C3 119.9(3)
C2 C3 H3 120.2
C4 C3 C2 119.6(3)
C4 C3 H3 120.2
C3 C4 H4A 120.0
C5 C4 C3 120.0(3)
C5 C4 H4A 120.0
C4 C5 Br1 117.1(3)
C4 C5 C6 122.0(3)
C6 C5 Br1 120.8(3)
C5 C6 C7 117.2(3)
C5 C6 C8 122.6(3)
C7 C6 C8 120.3(3)
C2 C7 C6 121.3(3)
C2 C7 H7 119.3
C6 C7 H7 119.3
C6 C8 H8A 109.2
C6 C8 H8B 109.2
C6 C8 C9 112.0(3)
H8A C8 H8B 107.9
C9 C8 H8A 109.2
C9 C8 H8B 109.2
C8 C9 H9A 108.6
C8 C9 H9B 108.6
H9A C9 H9B 107.5
C10 C9 C8 114.8(3)
C10 C9 H9A 108.6
C10 C9 H9B 108.6
O2 C10 C9 122.7(3)
O2 C10 C11 122.4(3)
C11 C10 C9 114.9(3)
C10 C11 H11A 108.5
C10 C11 H11B 108.5
C10 C11 C12 114.9(3)
H11A C11 H11B 107.5
C12 C11 H11A 108.5
C12 C11 H11B 108.5
C11 C12 H12A 108.8
C11 C12 H12B 108.8
H12A C12 H12B 107.7
C13 C12 C11 113.6(3)
C13 C12 H12A 108.8
C13 C12 H12B 108.8
O3 C13 O4 122.4(3)
O3 C13 C12 124.7(3)
O4 C13 C12 112.9(3)

loop_
_geom_bond_atom_site_label_1
_geom_bond_atom_site_label_2
_geom_bond_distance
Br1 C5 1.910(3)
O1 C1 1.428(4)
O1 C2 1.367(4)
O2 C10 1.208(4)
O3 C13 1.217(4)
O4 H4 0.8200
O4 C13 1.321(4)
C1 H1A 0.9600
C1 H1B 0.9600
C1 H1C 0.9600
C2 C3 1.388(5)
C2 C7 1.385(5)
C3 H3 0.9300
C3 C4 1.381(5)
C4 H4A 0.9300
C4 C5 1.377(5)
C5 C6 1.390(5)
C6 C7 1.400(5)
C6 C8 1.511(4)
C7 H7 0.9300
C8 H8A 0.9700
C8 H8B 0.9700
C8 C9 1.519(5)
C9 H9A 0.9700
C9 H9B 0.9700
C9 C10 1.511(5)
C10 C11 1.501(5)
C11 H11A 0.9700
C11 H11B 0.9700
C11 C12 1.516(5)
C12 H12A 0.9700
C12 H12B 0.9700
C12 C13 1.492(5)

loop_
_geom_torsion_atom_site_label_1
_geom_torsion_atom_site_label_2
_geom_torsion_atom_site_label_3
_geom_torsion_atom_site_label_4
_geom_torsion
Br1 C5 C6 C7 -177.0(2)
Br1 C5 C6 C8 4.2(5)
O1 C2 C3 C4 -179.9(3)
O1 C2 C7 C6 179.2(3)
O2 C10 C11 C12 -16.6(5)
C1 O1 C2 C3 177.5(3)
C1 O1 C2 C7 -1.6(5)
C2 C3 C4 C5 1.0(5)
C3 C2 C7 C6 0.2(5)
C3 C4 C5 Br1 176.5(3)
C3 C4 C5 C6 -0.6(5)
C4 C5 C6 C7 0.0(5)
C4 C5 C6 C8 -178.8(3)
C5 C6 C7 C2 0.2(5)
C5 C6 C8 C9 82.3(4)
C6 C8 C9 C10 179.3(3)
C7 C2 C3 C4 -0.8(5)
C7 C6 C8 C9 -96.4(4)
C8 C6 C7 C2 179.0(3)
C8 C9 C10 O2 -3.7(5)
C8 C9 C10 C11 176.0(3)
C9 C10 C11 C12 163.8(3)
C10 C11 C12 C13 -67.0(4)
C11 C12 C13 O3 4.0(5)
C11 C12 C13 O4 -176.7(3)
